data_4508045
loop_
_publ_author_name
'Thakuria, Ranjit'
'Nangia, Ashwini'

_publ_section_title
;
 Olanzapinium Salts, Isostructural Solvates, and Their Physicochemical
 Properties
;
_journal_issue 8
_journal_name_full 'Crystal Growth &amp; Design'
_journal_page_first 3672
_journal_paper_doi 10.1021/cg400692x
_journal_volume 13
_journal_year 2013
_chemical_formula_moiety 'C17 H20 N4 S, 0.5(C2 O), H2 O'
_chemical_formula_sum 'C18 H22 N4 O1.5 S'
_chemical_formula_weight 350.46
_chemical_name_systematic
; 
 Olanzapine ethanol monohydrate 
;
_space_group_IT_number 15
_symmetry_cell_setting monoclinic
_symmetry_space_group_name_Hall '-C 2yc'
_symmetry_space_group_name_H-M 'C 1 2/c 1'
_atom_sites_solution_hydrogens geom
_atom_sites_solution_primary direct
_atom_sites_solution_secondary difmap
_audit_creation_method SHELXL-97
_cell_angle_alpha 90.00
_cell_angle_beta 125.485(4)
_cell_angle_gamma 90.00
_cell_formula_units_Z 8
_cell_length_a 24.541(7)
_cell_length_b 12.459(3)
_cell_length_c 15.178(4)
_cell_measurement_reflns_used 5383
_cell_measurement_temperature 298(2)
_cell_measurement_theta_max 24.62
_cell_measurement_theta_min 2.69
_cell_volume 3778.8(17)
_computing_cell_refinement 'Bruker SMART'
_computing_data_collection 'Bruker SMART'
_computing_data_reduction 'Bruker SAINT'
_computing_molecular_graphics 'Bruker SHELXTL'
_computing_publication_material 'Bruker SHELXTL'
_computing_structure_refinement 'SHELXL-97 (Sheldrick, 1997)'
_computing_structure_solution 'SHELXS-97 (Sheldrick, 1990)'
_diffrn_ambient_temperature 298(2)
_diffrn_measured_fraction_theta_full 0.995
_diffrn_measured_fraction_theta_max 0.995
_diffrn_measurement_device_type 'CCD area detector'
_diffrn_measurement_method 'phi and omega scans'
_diffrn_radiation_monochromator graphite
_diffrn_radiation_source 'fine-focus sealed tube'
_diffrn_radiation_type MoK\a
_diffrn_radiation_wavelength 0.71073
_diffrn_reflns_av_R_equivalents 0.0466
_diffrn_reflns_av_sigmaI/netI 0.0395
_diffrn_reflns_limit_h_max 30
_diffrn_reflns_limit_h_min -30
_diffrn_reflns_limit_k_max 15
_diffrn_reflns_limit_k_min -15
_diffrn_reflns_limit_l_max 18
_diffrn_reflns_limit_l_min -18
_diffrn_reflns_number 19241
_diffrn_reflns_theta_full 26.05
_diffrn_reflns_theta_max 26.05
_diffrn_reflns_theta_min 1.93
_exptl_absorpt_coefficient_mu 0.186
_exptl_absorpt_correction_T_max 0.9672
_exptl_absorpt_correction_T_min 0.9532
_exptl_absorpt_correction_type multi-scan
_exptl_absorpt_process_details 'Bruker AXS SADABS program'
_exptl_crystal_colour yellow
_exptl_crystal_density_diffrn 1.232
_exptl_crystal_density_method 'not measured'
_exptl_crystal_description block
_exptl_crystal_F_000 1488
_exptl_crystal_size_max 0.26
_exptl_crystal_size_mid 0.24
_exptl_crystal_size_min 0.18
_refine_diff_density_max 0.291
_refine_diff_density_min -0.315
_refine_diff_density_rms 0.056
_refine_ls_extinction_method none
_refine_ls_goodness_of_fit_ref 1.053
_refine_ls_hydrogen_treatment mixed
_refine_ls_matrix_type full
_refine_ls_number_parameters 240
_refine_ls_number_reflns 3719
_refine_ls_number_restraints 0
_refine_ls_restrained_S_all 1.053
_refine_ls_R_factor_all 0.0792
_refine_ls_R_factor_gt 0.0591
_refine_ls_shift/su_max 0.000
_refine_ls_shift/su_mean 0.000
_refine_ls_structure_factor_coef Fsqd
_refine_ls_weighting_details 'calc w=1/[\s^2^(Fo^2^)+(0.0881P)^2^+2.4905P] where P=(Fo^2^+2Fc^2^)/3'
_refine_ls_weighting_scheme calc
_refine_ls_wR_factor_gt 0.1545
_refine_ls_wR_factor_ref 0.1681
_reflns_number_gt 2801
_reflns_number_total 3719
_reflns_threshold_expression >2sigma(I)
_cod_data_source_file cg400692x_si_006.cif
_cod_data_source_block Olanzapine_ethanol_monohydrate
_cod_depositor_comments
;
The following automatic conversions were performed:

'_symmetry_cell_setting' value 'Monoclinic' changed to 'monoclinic'
according to /home/saulius/struct/CIF-dictionaries/cif_core.dic
dictionary named 'cif_core.dic' version 2.4.2 from 2011-04-26.

Automatic conversion script
Id: cif_fix_values 1891 2012-01-12 08:04:46Z andrius 
;
_cod_original_cell_volume 3778.8(18)
_cod_original_sg_symbol_Hall '-C 2yc '
_cod_original_sg_symbol_H-M 'C2/c  '
_cod_original_formula_sum 'C18 H22 N4 O1.50 S'
_cod_database_code 4508045

loop_
_symmetry_equiv_pos_as_xyz
'x, y, z'
'-x, y, -z+1/2'
'x+1/2, y+1/2, z'
'-x+1/2, y+1/2, -z+1/2'
'-x, -y, -z'
'x, -y, z-1/2'
'-x+1/2, -y+1/2, -z'
'x+1/2, -y+1/2, z-1/2'

loop_
_atom_site_label
_atom_site_type_symbol
_atom_site_fract_x
_atom_site_fract_y
_atom_site_fract_z
_atom_site_U_iso_or_equiv
_atom_site_adp_type
_atom_site_occupancy
_atom_site_symmetry_multiplicity
_atom_site_calc_flag
_atom_site_refinement_flags
C2 C 0.37626(12) 0.30933(19) 0.27014(19) 0.0369(5) Uani 1 1 d .
C3 C 0.37089(12) 0.27323(19) 0.35269(19) 0.0393(6) Uani 1 1 d .
C5 C 0.25416(12) 0.2533(2) 0.2520(2) 0.0401(6) Uani 1 1 d .
C6 C 0.23176(12) 0.27864(18) 0.14873(19) 0.0376(5) Uani 1 1 d .
C7 C 0.26584(12) 0.35961(18) 0.12610(19) 0.0371(5) Uani 1 1 d .
C8 C 0.17534(12) 0.21538(19) 0.0712(2) 0.0428(6) Uani 1 1 d .
H8 H 0.1540 0.2221 -0.0030 0.051 Uiso 1 1 calc R
C9 C 0.15544(13) 0.1445(2) 0.1151(2) 0.0488(7) Uani 1 1 d .
C10 C 0.09947(16) 0.0639(3) 0.0599(3) 0.0736(10) Uani 1 1 d .
H10A H 0.0769 0.0685 -0.0170 0.110 Uiso 1 1 calc R
H10B H 0.0684 0.0787 0.0774 0.110 Uiso 1 1 calc R
H10C H 0.1174 -0.0070 0.0841 0.110 Uiso 1 1 calc R
C11 C 0.42354(14) 0.2180(2) 0.4415(2) 0.0518(7) Uani 1 1 d .
H11 H 0.4197 0.1953 0.4960 0.062 Uiso 1 1 calc R
C12 C 0.48144(14) 0.1967(3) 0.4494(2) 0.0599(8) Uani 1 1 d .
H12 H 0.5164 0.1598 0.5089 0.072 Uiso 1 1 calc R
C13 C 0.48715(13) 0.2304(2) 0.3685(2) 0.0538(7) Uani 1 1 d .
H13 H 0.5257 0.2149 0.3728 0.065 Uiso 1 1 calc R
C14 C 0.43569(12) 0.2871(2) 0.2813(2) 0.0446(6) Uani 1 1 d .
H14 H 0.4408 0.3112 0.2285 0.053 Uiso 1 1 calc R
C15 C 0.16105(12) 0.4613(2) 0.0036(2) 0.0436(6) Uani 1 1 d .
H15A H 0.1683 0.5285 0.0412 0.052 Uiso 1 1 calc R
H15B H 0.1408 0.4110 0.0256 0.052 Uiso 1 1 calc R
C16 C 0.11455(13) 0.4792(2) -0.1177(2) 0.0503(7) Uani 1 1 d .
H16A H 0.1052 0.4111 -0.1549 0.060 Uiso 1 1 calc R
H16B H 0.0725 0.5089 -0.1364 0.060 Uiso 1 1 calc R
C17 C 0.20813(14) 0.5067(2) -0.1244(2) 0.0489(7) Uani 1 1 d .
H17A H 0.2285 0.5547 -0.1478 0.059 Uiso 1 1 calc R
H17B H 0.1995 0.4387 -0.1614 0.059 Uiso 1 1 calc R
C18 C 0.25560(13) 0.4894(2) -0.0040(2) 0.0430(6) Uani 1 1 d .
H18A H 0.2968 0.4577 0.0133 0.052 Uiso 1 1 calc R
H18B H 0.2663 0.5578 0.0332 0.052 Uiso 1 1 calc R
C19 C 0.09975(17) 0.5724(3) -0.2704(2) 0.0752(10) Uani 1 1 d .
H19A H 0.0904 0.5059 -0.3085 0.113 Uiso 1 1 calc R
H19B H 0.1207 0.6211 -0.2913 0.113 Uiso 1 1 calc R
H19C H 0.0587 0.6033 -0.2880 0.113 Uiso 1 1 calc R
C20 C 0.4737(4) 0.5677(9) 0.2589(9) 0.127(4) Uani 0.50 1 d P
C21 C 0.5000 0.6526(11) 0.2500 0.195(5) Uani 1 2 d S
H4 H 0.314(3) 0.267(4) 0.406(5) 0.165 Uiso 1 1 d .
N1 N 0.32956(10) 0.37469(16) 0.18204(16) 0.0393(5) Uani 1 1 d .
N2 N 0.22503(10) 0.41870(16) 0.03240(16) 0.0411(5) Uani 1 1 d .
N3 N 0.14486(11) 0.55270(17) -0.15310(16) 0.0478(6) Uani 1 1 d .
N4 N 0.31166(11) 0.29541(18) 0.34601(17) 0.0447(5) Uani 1 1 d .
O1 O 0.32072(14) 0.24901(19) 0.5409(2) 0.0696(7) Uani 1 1 d .
H1B H 0.3398 0.2801 0.6085 0.083 Uiso 1 1 calc R
O2 O 0.4065(2) 0.5706(4) 0.1868(4) 0.0816(14) Uani 0.50 1 d P
S1 S 0.20685(3) 0.15250(6) 0.25516(6) 0.0516(2) Uani 1 1 d .
H1A H 0.329(2) 0.193(3) 0.562(3) 0.097(15) Uiso 1 1 d .

loop_
_atom_site_aniso_label
_atom_site_aniso_U_11
_atom_site_aniso_U_22
_atom_site_aniso_U_33
_atom_site_aniso_U_23
_atom_site_aniso_U_13
_atom_site_aniso_U_12
C2 0.0391(13) 0.0327(12) 0.0363(13) -0.0018(10) 0.0204(11) -0.0021(10)
C3 0.0410(14) 0.0386(13) 0.0342(13) -0.0034(10) 0.0194(11) -0.0028(10)
C5 0.0427(14) 0.0404(13) 0.0425(14) 0.0043(11) 0.0277(12) 0.0055(11)
C6 0.0377(13) 0.0350(13) 0.0376(13) 0.0053(10) 0.0203(11) 0.0062(10)
C7 0.0449(14) 0.0328(12) 0.0373(13) 0.0023(10) 0.0260(12) 0.0046(10)
C8 0.0420(14) 0.0384(13) 0.0403(14) 0.0065(11) 0.0195(12) 0.0058(11)
C9 0.0449(15) 0.0426(15) 0.0507(16) 0.0061(12) 0.0230(13) 0.0010(11)
C10 0.0595(19) 0.061(2) 0.076(2) 0.0111(17) 0.0250(17) -0.0147(16)
C11 0.0498(16) 0.0614(18) 0.0338(14) 0.0045(12) 0.0183(12) -0.0011(13)
C12 0.0423(16) 0.0687(19) 0.0450(16) 0.0128(14) 0.0118(13) 0.0080(14)
C13 0.0358(14) 0.0618(18) 0.0551(17) -0.0001(14) 0.0213(13) 0.0021(12)
C14 0.0398(14) 0.0502(15) 0.0429(14) -0.0003(12) 0.0235(12) -0.0010(11)
C15 0.0417(14) 0.0410(14) 0.0465(15) 0.0086(11) 0.0248(12) 0.0066(11)
C16 0.0445(15) 0.0430(15) 0.0483(16) 0.0054(12) 0.0183(13) -0.0004(12)
C17 0.0624(17) 0.0422(14) 0.0432(15) 0.0036(12) 0.0312(14) -0.0024(13)
C18 0.0478(15) 0.0390(13) 0.0444(14) 0.0101(11) 0.0280(13) 0.0053(11)
C19 0.076(2) 0.073(2) 0.0409(17) 0.0133(15) 0.0139(16) -0.0043(18)
C20 0.067(6) 0.133(8) 0.133(9) 0.036(7) 0.030(6) -0.025(5)
C21 0.144(9) 0.201(12) 0.190(12) 0.000 0.069(8) 0.000
N1 0.0395(12) 0.0387(11) 0.0381(11) 0.0045(8) 0.0217(10) 0.0040(9)
N2 0.0410(11) 0.0404(11) 0.0426(12) 0.0128(9) 0.0246(10) 0.0087(9)
N3 0.0511(13) 0.0391(12) 0.0346(11) 0.0062(9) 0.0143(10) -0.0017(10)
N4 0.0460(13) 0.0551(13) 0.0361(11) 0.0000(10) 0.0257(10) 0.0019(10)
O1 0.116(2) 0.0484(13) 0.0723(15) 0.0082(11) 0.0707(15) 0.0106(13)
O2 0.070(3) 0.065(3) 0.089(3) 0.020(3) 0.035(3) 0.008(2)
S1 0.0520(4) 0.0562(5) 0.0494(4) 0.0123(3) 0.0310(4) -0.0012(3)

loop_
_atom_type_symbol
_atom_type_description
_atom_type_scat_dispersion_real
_atom_type_scat_dispersion_imag
_atom_type_scat_source
C C 0.0033 0.0016 'International Tables Vol C Tables 4.2.6.8 and 6.1.1.4'
H H 0.0000 0.0000 'International Tables Vol C Tables 4.2.6.8 and 6.1.1.4'
N N 0.0061 0.0033 'International Tables Vol C Tables 4.2.6.8 and 6.1.1.4'
O O 0.0106 0.0060 'International Tables Vol C Tables 4.2.6.8 and 6.1.1.4'
S S 0.1246 0.1234 'International Tables Vol C Tables 4.2.6.8 and 6.1.1.4'

loop_
_geom_angle_atom_site_label_1
_geom_angle_atom_site_label_2
_geom_angle_atom_site_label_3
_geom_angle
_geom_angle_site_symmetry_3
C14 C2 C3 117.4(2) .
C14 C2 N1 116.6(2) .
C3 C2 N1 125.8(2) .
C11 C3 C2 120.4(2) .
C11 C3 N4 120.0(2) .
C2 C3 N4 119.6(2) .
C6 C5 N4 125.4(2) .
C6 C5 S1 111.75(19) .
N4 C5 S1 122.58(19) .
C5 C6 C8 111.8(2) .
C5 C6 C7 121.5(2) .
C8 C6 C7 126.7(2) .
N1 C7 N2 118.5(2) .
N1 C7 C6 125.6(2) .
N2 C7 C6 115.7(2) .
C9 C8 C6 114.1(2) .
C9 C8 H8 123.0 .
C6 C8 H8 123.0 .
C8 C9 C10 129.3(3) .
C8 C9 S1 110.6(2) .
C10 C9 S1 120.0(2) .
C9 C10 H10A 109.5 .
C9 C10 H10B 109.5 .
H10A C10 H10B 109.5 .
C9 C10 H10C 109.5 .
H10A C10 H10C 109.5 .
H10B C10 H10C 109.5 .
C12 C11 C3 120.6(3) .
C12 C11 H11 119.7 .
C3 C11 H11 119.7 .
C13 C12 C11 119.7(3) .
C13 C12 H12 120.2 .
C11 C12 H12 120.2 .
C12 C13 C14 120.0(3) .
C12 C13 H13 120.0 .
C14 C13 H13 120.0 .
C13 C14 C2 121.9(2) .
C13 C14 H14 119.1 .
C2 C14 H14 119.1 .
N2 C15 C16 109.7(2) .
N2 C15 H15A 109.7 .
C16 C15 H15A 109.7 .
N2 C15 H15B 109.7 .
C16 C15 H15B 109.7 .
H15A C15 H15B 108.2 .
N3 C16 C15 110.7(2) .
N3 C16 H16A 109.5 .
C15 C16 H16A 109.5 .
N3 C16 H16B 109.5 .
C15 C16 H16B 109.5 .
H16A C16 H16B 108.1 .
N3 C17 C18 110.9(2) .
N3 C17 H17A 109.5 .
C18 C17 H17A 109.5 .
N3 C17 H17B 109.5 .
C18 C17 H17B 109.5 .
H17A C17 H17B 108.0 .
N2 C18 C17 109.9(2) .
N2 C18 H18A 109.7 .
C17 C18 H18A 109.7 .
N2 C18 H18B 109.7 .
C17 C18 H18B 109.7 .
H18A C18 H18B 108.2 .
N3 C19 H19A 109.5 .
N3 C19 H19B 109.5 .
H19A C19 H19B 109.5 .
N3 C19 H19C 109.5 .
H19A C19 H19C 109.5 .
H19B C19 H19C 109.5 .
C21 C20 O2 110.2(8) .
C21 C20 C20 55.3(7) 2_655
O2 C20 C20 130.1(13) 2_655
C20 C21 C20 69.4(14) 2_655
C7 N1 C2 123.3(2) .
C7 N2 C18 119.10(19) .
C7 N2 C15 120.72(19) .
C18 N2 C15 111.52(19) .
C16 N3 C17 108.8(2) .
C16 N3 C19 111.3(2) .
C17 N3 C19 110.4(2) .
C5 N4 C3 112.5(2) .
C5 N4 H4 108(3) .
C3 N4 H4 111(3) .
H1B O1 H1A 94.3 .
C5 S1 C9 91.74(12) .

loop_
_geom_bond_atom_site_label_1
_geom_bond_atom_site_label_2
_geom_bond_distance
_geom_bond_site_symmetry_2
C2 C14 1.395(3) .
C2 C3 1.408(3) .
C2 N1 1.409(3) .
C3 C11 1.392(4) .
C3 N4 1.424(3) .
C5 C6 1.363(3) .
C5 N4 1.401(3) .
C5 S1 1.730(3) .
C6 C8 1.425(3) .
C6 C7 1.473(3) .
C7 N1 1.288(3) .
C7 N2 1.384(3) .
C8 C9 1.357(4) .
C8 H8 0.9300 .
C9 C10 1.504(4) .
C9 S1 1.734(3) .
C10 H10A 0.9600 .
C10 H10B 0.9600 .
C10 H10C 0.9600 .
C11 C12 1.381(4) .
C11 H11 0.9300 .
C12 C13 1.379(4) .
C12 H12 0.9300 .
C13 C14 1.380(4) .
C13 H13 0.9300 .
C14 H14 0.9300 .
C15 N2 1.463(3) .
C15 C16 1.518(4) .
C15 H15A 0.9700 .
C15 H15B 0.9700 .
C16 N3 1.464(3) .
C16 H16A 0.9700 .
C16 H16B 0.9700 .
C17 N3 1.464(3) .
C17 C18 1.507(3) .
C17 H17A 0.9700 .
C17 H17B 0.9700 .
C18 N2 1.458(3) .
C18 H18A 0.9700 .
C18 H18B 0.9700 .
C19 N3 1.473(3) .
C19 H19A 0.9600 .
C19 H19B 0.9600 .
C19 H19C 0.9600 .
C20 C21 1.287(12) .
C20 O2 1.350(9) .
C20 C20 1.47(2) 2_655
C21 C20 1.287(12) 2_655
N4 H4 0.94(6) .
O1 H1B 0.9300 .
O1 H1A 0.75(4) .
